data_7708221
loop_
_publ_author_name
'Qian, Junfeng'
'Lu, Huangjie'
'Zheng, Zhaofa'
'Xu, Miaomiao'
'Qian, Yuan'
'Zhang, Zhi-Hui'
'Wang, Jian-Qiang'
'He, Mingyang'
'Lin, Jian'

_publ_section_title
;
 Achieving Colour Tuneable and White-Light Luminescence in a Large Family
 of Dual-Emission Lanthanide Coordination Polymers
;
_journal_name_full 'Dalton Transactions'
_journal_paper_doi 10.1039/D1DT01618K
_journal_year 2021
_chemical_formula_moiety 'C18 N3 O6 Yb'
_chemical_formula_sum 'C18 N3 O6 Yb'
_chemical_formula_weight 527.25
_chemical_melting_point ?
_chemical_name_common 'Ytterbium 2,2':6',2''-terpyridine-4'-carboxyli'
_space_group_crystal_system monoclinic
_space_group_IT_number 15
_space_group_name_Hall '-C 2yc'
_space_group_name_H-M_alt 'C 1 2/c 1'
_audit_creation_method SHELXL-2014
_audit_update_record
;
2021-07-16 deposited with the CCDC.	2021-09-06 downloaded from the CCDC.
;
_cell_angle_alpha 90
_cell_angle_beta 124.353(4)
_cell_angle_gamma 90
_cell_formula_units_Z 4
_cell_length_a 17.945(2)
_cell_length_b 9.4044(10)
_cell_length_c 11.9566(14)
_cell_measurement_reflns_used 7383
_cell_measurement_temperature 293(2)
_cell_measurement_theta_max 55.002
_cell_measurement_theta_min 5.131
_cell_volume 1665.9(3)
_computing_cell_refinement 'Bruker SAINT'
_computing_data_collection 'Bruker APEX3'
_computing_data_reduction 'Bruker SAINT'
_computing_molecular_graphics 'Bruker SHELXTL'
_computing_publication_material 'Bruker SHELXTL'
_computing_structure_refinement 'SHELXL-2014 (Sheldrick, 2014)'
_computing_structure_solution 'SHELXS-97 (Sheldrick 2008)'
_diffrn_ambient_temperature 293(2)
_diffrn_measured_fraction_theta_full 0.997
_diffrn_measured_fraction_theta_max 0.993
_diffrn_measurement_device_type 'Bruker APEX-II CCD'
_diffrn_measurement_method '0.5 wide w/ exposures'
_diffrn_radiation_type MoK\a
_diffrn_radiation_wavelength 0.71073
_diffrn_reflns_av_R_equivalents 0.0409
_diffrn_reflns_av_unetI/netI 0.0267
_diffrn_reflns_Laue_measured_fraction_full 0.997
_diffrn_reflns_Laue_measured_fraction_max 0.993
_diffrn_reflns_limit_h_max 20
_diffrn_reflns_limit_h_min -23
_diffrn_reflns_limit_k_max 12
_diffrn_reflns_limit_k_min -11
_diffrn_reflns_limit_l_max 15
_diffrn_reflns_limit_l_min -14
_diffrn_reflns_number 10992
_diffrn_reflns_point_group_measured_fraction_full 0.997
_diffrn_reflns_point_group_measured_fraction_max 0.993
_diffrn_reflns_theta_full 25.242
_diffrn_reflns_theta_max 27.522
_diffrn_reflns_theta_min 2.565
_exptl_absorpt_coefficient_mu 5.657
_exptl_absorpt_correction_T_max 0.636
_exptl_absorpt_correction_T_min 0.512
_exptl_absorpt_correction_type multi-scan
_exptl_absorpt_process_details SHELTXPREP
_exptl_crystal_colour colorless
_exptl_crystal_density_diffrn 2.102
_exptl_crystal_description block
_exptl_crystal_F_000 988
_exptl_crystal_size_max 0.12
_exptl_crystal_size_mid 0.10
_exptl_crystal_size_min 0.08
_refine_diff_density_max 2.222
_refine_diff_density_min -1.128
_refine_diff_density_rms 0.155
_refine_ls_extinction_method none
_refine_ls_goodness_of_fit_ref 1.097
_refine_ls_hydrogen_treatment undef
_refine_ls_matrix_type full
_refine_ls_number_parameters 129
_refine_ls_number_reflns 1911
_refine_ls_number_restraints 0
_refine_ls_restrained_S_all 1.097
_refine_ls_R_factor_all 0.0329
_refine_ls_R_factor_gt 0.0299
_refine_ls_shift/su_max 0.000
_refine_ls_shift/su_mean 0.000
_refine_ls_structure_factor_coef Fsqd
_refine_ls_weighting_details 'w=1/[\s^2^(Fo^2^)+(0.0512P)^2^+5.1436P] where P=(Fo^2^+2Fc^2^)/3'
_refine_ls_weighting_scheme calc
_refine_ls_wR_factor_gt 0.0801
_refine_ls_wR_factor_ref 0.0828
_reflns_Friedel_coverage 0.000
_reflns_number_gt 1796
_reflns_number_total 1911
_reflns_threshold_expression 'I > 2\s(I)'
_cod_data_source_file d1dt01618k2.cif
_cod_data_source_block YbTPC2
_cod_depositor_comments
;
The following automatic conversions were performed:

data item '_chemical_melting_point' value 'N/a' was changed to '?' --
the value is undefined or not given.

Automatic conversion script
Id: cif_fix_values 7556 2019-12-06 15:28:31Z antanas 
;
_cod_original_cell_volume 1665.8(3)
_cod_original_sg_symbol_H-M 'C 2/c'
_cod_database_code 7708221
_shelx_space_group_comment
;
The symmetry employed for this shelxl refinement is uniquely defined
by the following loop, which should always be used as a source of
symmetry information in preference to the above space-group names.
They are only intended as comments.
;
_shelxl_version_number 2014-3

loop_
_space_group_symop_operation_xyz
'x, y, z'
'-x, y, -z+1/2'
'x+1/2, y+1/2, z'
'-x+1/2, y+1/2, -z+1/2'
'-x, -y, -z'
'x, -y, z-1/2'
'-x+1/2, -y+1/2, -z'
'x+1/2, -y+1/2, z-1/2'

loop_
_atom_site_label
_atom_site_type_symbol
_atom_site_fract_x
_atom_site_fract_y
_atom_site_fract_z
_atom_site_U_iso_or_equiv
_atom_site_adp_type
_atom_site_occupancy
_atom_site_site_symmetry_order
_atom_site_calc_flag
_atom_site_refinement_flags_posn
_atom_site_refinement_flags_adp
_atom_site_refinement_flags_occupancy
_atom_site_disorder_assembly
_atom_site_disorder_group
Yb1 Yb 0.5000 -0.16136(2) 0.7500 0.02843(12) Uani 1 2 d S T P . .
N1 N 0.5000 0.5768(5) 0.7500 0.0218(9) Uani 1 2 d S T P . .
N2 N 0.5890(3) 0.7353(4) 0.6767(4) 0.0280(8) Uani 1 1 d . . . . .
O1 O 0.4841(3) 0.0589(3) 0.8264(4) 0.0370(8) Uani 1 1 d . . . . .
O2 O 0.3991(3) -0.2265(5) 0.5201(4) 0.0519(10) Uani 1 1 d . . . . .
O3 O 0.3408(3) -0.0792(5) 0.5877(5) 0.0610(12) Uani 1 1 d . . . . .
C1 C 0.5447(3) 0.5051(4) 0.7081(4) 0.0231(8) Uani 1 1 d . . . . .
C2 C 0.5000 0.1226(8) 0.7500 0.0322(13) Uani 1 2 d S T P . .
C3 C 0.5000 0.2837(6) 0.7500 0.0260(12) Uani 1 2 d S T P . .
C4 C 0.5947(3) 0.5930(4) 0.6674(4) 0.0236(8) Uani 1 1 d . . . . .
C5 C 0.5442(3) 0.3564(4) 0.7028(5) 0.0252(9) Uani 1 1 d . . . . .
C6 C 0.3341(4) -0.1532(5) 0.4959(6) 0.0421(13) Uani 1 1 d . . . . .
C7 C 0.6331(4) 0.8208(5) 0.6416(6) 0.0365(11) Uani 1 1 d . . . . .
C8 C 0.6459(3) 0.5335(5) 0.6257(5) 0.0329(10) Uani 1 1 d . . . . .
C9 C 0.6930(4) 0.6228(6) 0.5934(6) 0.0404(11) Uani 1 1 d . . . . .
C10 C 0.6862(4) 0.7688(6) 0.5999(6) 0.0409(12) Uani 1 1 d . . . . .

loop_
_atom_site_aniso_label
_atom_site_aniso_U_11
_atom_site_aniso_U_22
_atom_site_aniso_U_33
_atom_site_aniso_U_23
_atom_site_aniso_U_13
_atom_site_aniso_U_12
Yb1 0.04710(19) 0.00723(16) 0.0521(2) 0.000 0.04073(16) 0.000
N1 0.031(2) 0.009(2) 0.033(2) 0.000 0.023(2) 0.000
N2 0.0386(19) 0.0148(18) 0.046(2) 0.0016(15) 0.0330(17) 0.0009(14)
O1 0.069(2) 0.0100(14) 0.059(2) 0.0017(14) 0.052(2) 0.0009(14)
O2 0.052(2) 0.041(2) 0.058(2) -0.0054(19) 0.0281(19) 0.0036(18)
O3 0.071(3) 0.051(3) 0.079(3) 0.007(2) 0.053(3) 0.016(2)
C1 0.0321(19) 0.0108(18) 0.034(2) -0.0010(16) 0.0235(17) -0.0012(15)
C2 0.043(3) 0.018(3) 0.047(4) 0.000 0.032(3) 0.000
C3 0.036(3) 0.010(3) 0.037(3) 0.000 0.024(3) 0.000
C4 0.032(2) 0.0134(19) 0.032(2) 0.0018(16) 0.0214(17) 0.0011(15)
C5 0.036(2) 0.0122(19) 0.037(2) -0.0014(16) 0.0264(19) -0.0003(15)
C6 0.046(3) 0.032(3) 0.052(3) 0.008(2) 0.030(3) 0.009(2)
C7 0.049(3) 0.017(2) 0.063(3) 0.007(2) 0.043(3) -0.0014(19)
C8 0.047(3) 0.021(2) 0.048(3) 0.0005(19) 0.037(2) 0.0028(19)
C9 0.051(3) 0.033(3) 0.061(3) 0.005(2) 0.046(3) 0.009(2)
C10 0.055(3) 0.029(3) 0.065(3) 0.005(2) 0.049(3) 0.000(2)

loop_
_atom_type_symbol
_atom_type_description
_atom_type_scat_dispersion_real
_atom_type_scat_dispersion_imag
_atom_type_scat_source
C C 0.0033 0.0016 'International Tables Vol C Tables 4.2.6.8 and 6.1.1.4'
N N 0.0061 0.0033 'International Tables Vol C Tables 4.2.6.8 and 6.1.1.4'
O O 0.0106 0.0060 'International Tables Vol C Tables 4.2.6.8 and 6.1.1.4'
Yb Yb -0.3850 5.5486 'International Tables Vol C Tables 4.2.6.8 and 6.1.1.4'

loop_
_geom_angle_atom_site_label_1
_geom_angle_atom_site_label_2
_geom_angle_atom_site_label_3
_geom_angle
_geom_angle_site_symmetry_1
_geom_angle_site_symmetry_3
_geom_angle_publ_flag
O1 Yb1 O1 55.93(16) 2_656 . ?
O1 Yb1 N2 138.31(12) 2_656 2_646 ?
O1 Yb1 N2 87.90(12) . 2_646 ?
O1 Yb1 N2 87.90(12) 2_656 1_545 ?
O1 Yb1 N2 138.31(12) . 1_545 ?
N2 Yb1 N2 132.60(17) 2_646 1_545 ?
O1 Yb1 O2 87.58(14) 2_656 . ?
O1 Yb1 O2 119.98(14) . . ?
N2 Yb1 O2 95.06(15) 2_646 . ?
N2 Yb1 O2 72.75(14) 1_545 . ?
O1 Yb1 O2 119.97(14) 2_656 2_656 ?
O1 Yb1 O2 87.58(14) . 2_656 ?
N2 Yb1 O2 72.75(14) 2_646 2_656 ?
N2 Yb1 O2 95.06(15) 1_545 2_656 ?
O2 Yb1 O2 150.0(2) . 2_656 ?
O1 Yb1 N1 152.03(8) 2_656 1_545 ?
O1 Yb1 N1 152.03(8) . 1_545 ?
N2 Yb1 N1 66.30(9) 2_646 1_545 ?
N2 Yb1 N1 66.30(9) 1_545 1_545 ?
O2 Yb1 N1 74.99(11) . 1_545 ?
O2 Yb1 N1 74.99(11) 2_656 1_545 ?
O1 Yb1 O3 76.24(15) 2_656 . ?
O1 Yb1 O3 72.09(15) . . ?
N2 Yb1 O3 72.93(14) 2_646 . ?
N2 Yb1 O3 122.80(14) 1_545 . ?
O2 Yb1 O3 52.33(15) . . ?
O2 Yb1 O3 140.45(16) 2_656 . ?
N1 Yb1 O3 107.98(12) 1_545 . ?
O1 Yb1 O3 72.09(15) 2_656 2_656 ?
O1 Yb1 O3 76.24(15) . 2_656 ?
N2 Yb1 O3 122.80(14) 2_646 2_656 ?
N2 Yb1 O3 72.93(14) 1_545 2_656 ?
O2 Yb1 O3 140.45(16) . 2_656 ?
O2 Yb1 O3 52.33(15) 2_656 2_656 ?
N1 Yb1 O3 107.98(12) 1_545 2_656 ?
O3 Yb1 O3 144.0(2) . 2_656 ?
O1 Yb1 C2 27.97(8) 2_656 . ?
O1 Yb1 C2 27.97(8) . . ?
N2 Yb1 C2 113.70(9) 2_646 . ?
N2 Yb1 C2 113.70(9) 1_545 . ?
O2 Yb1 C2 105.01(11) . . ?
O2 Yb1 C2 105.01(11) 2_656 . ?
N1 Yb1 C2 180.0 1_545 . ?
O3 Yb1 C2 72.02(12) . . ?
O3 Yb1 C2 72.02(12) 2_656 . ?
O1 Yb1 C6 80.94(15) 2_656 . ?
O1 Yb1 C6 96.26(14) . . ?
N2 Yb1 C6 83.63(16) 2_646 . ?
N2 Yb1 C6 97.64(16) 1_545 . ?
O2 Yb1 C6 25.98(16) . . ?
O2 Yb1 C6 155.94(17) 2_656 . ?
N1 Yb1 C6 91.57(10) 1_545 . ?
O3 Yb1 C6 26.35(16) . . ?
O3 Yb1 C6 151.55(17) 2_656 . ?
C2 Yb1 C6 88.43(10) . . ?
O1 Yb1 C6 96.26(15) 2_656 2_656 ?
O1 Yb1 C6 80.94(15) . 2_656 ?
N2 Yb1 C6 97.64(16) 2_646 2_656 ?
N2 Yb1 C6 83.63(16) 1_545 2_656 ?
O2 Yb1 C6 155.94(17) . 2_656 ?
O2 Yb1 C6 25.98(16) 2_656 2_656 ?
N1 Yb1 C6 91.57(10) 1_545 2_656 ?
O3 Yb1 C6 151.55(17) . 2_656 ?
O3 Yb1 C6 26.35(16) 2_656 2_656 ?
C2 Yb1 C6 88.43(10) . 2_656 ?
C6 Yb1 C6 176.9(2) . 2_656 ?
C1 N1 C1 119.7(5) . 2_656 ?
C1 N1 Yb1 120.1(3) . 1_565 ?
C1 N1 Yb1 120.1(2) 2_656 1_565 ?
C4 N2 C7 118.7(4) . . ?
C4 N2 Yb1 121.5(3) . 1_565 ?
C7 N2 Yb1 119.7(3) . 1_565 ?
C2 O1 Yb1 90.6(3) . . ?
C6 O2 Yb1 97.4(4) . . ?
C6 O3 Yb1 90.6(3) . . ?
N1 C1 C5 121.9(4) . . ?
N1 C1 C4 116.1(4) . . ?
C5 C1 C4 122.0(4) . . ?
O1 C2 O1 122.9(7) 2_656 . ?
O1 C2 C3 118.6(3) 2_656 . ?
O1 C2 C3 118.6(3) . . ?
O1 C2 Yb1 61.4(3) 2_656 . ?
O1 C2 Yb1 61.4(3) . . ?
C3 C2 Yb1 180.0 . . ?
C5 C3 C5 120.8(6) . 2_656 ?
C5 C3 C2 119.6(3) . . ?
C5 C3 C2 119.6(3) 2_656 . ?
N2 C4 C8 121.7(4) . . ?
N2 C4 C1 115.9(3) . . ?
C8 C4 C1 122.5(4) . . ?
C3 C5 C1 117.8(4) . . ?
O2 C6 O3 119.6(6) . . ?
O2 C6 Yb1 56.6(3) . . ?
O3 C6 Yb1 63.0(3) . . ?
N2 C7 C10 122.8(4) . . ?
C4 C8 C9 119.1(4) . . ?
C10 C9 C8 119.7(4) . . ?
C7 C10 C9 118.0(4) . . ?

loop_
_geom_bond_atom_site_label_1
_geom_bond_atom_site_label_2
_geom_bond_distance
_geom_bond_site_symmetry_2
_geom_bond_publ_flag
Yb1 O1 2.346(3) 2_656 ?
Yb1 O1 2.346(3) . ?
Yb1 N2 2.418(4) 2_646 ?
Yb1 N2 2.418(4) 1_545 ?
Yb1 O2 2.365(4) . ?
Yb1 O2 2.365(4) 2_656 ?
Yb1 N1 2.462(5) 1_545 ?
Yb1 O3 2.504(5) . ?
Yb1 O3 2.504(5) 2_656 ?
Yb1 C2 2.670(7) . ?
Yb1 C6 2.809(6) . ?
Yb1 C6 2.809(6) 2_656 ?
N1 C1 1.343(5) . ?
N1 C1 1.343(5) 2_656 ?
N1 Yb1 2.462(5) 1_565 ?
N2 C4 1.351(6) . ?
N2 C7 1.350(6) . ?
N2 Yb1 2.419(4) 1_565 ?
O1 C2 1.252(5) . ?
O2 C6 1.241(7) . ?
O3 C6 1.247(8) . ?
C1 C5 1.399(5) . ?
C1 C4 1.489(6) . ?
C2 O1 1.252(5) 2_656 ?
C2 C3 1.515(8) . ?
C3 C5 1.385(5) . ?
C3 C5 1.385(5) 2_656 ?
C4 C8 1.387(6) . ?
C7 C10 1.389(7) . ?
C8 C9 1.392(7) . ?
C9 C10 1.385(7) . ?
